data_4112974
loop_
_publ_author_name
'Steven A. Raw'
'Richard J. K. Taylor'

_publ_section_title
;
 Cascade Reactions of Substituted 1,2,4-Triazines: Rapid Access to
 Nitrogen-Containing Polycycles
;
_journal_name_full 'Journal of the American Chemical Society'
_journal_page_first 12260
_journal_page_last 12261
_journal_paper_doi 10.1021/ja045780g
_journal_volume 126
_journal_year 2004
_chemical_absolute_configuration syn
_chemical_formula_moiety 'C30 H37 N3'
_chemical_formula_sum 'C30 H37 N3'
_chemical_formula_weight 439.63
_chemical_name_systematic
; 
 ? 
;
_space_group_IT_number 19
_symmetry_cell_setting orthorhombic
_symmetry_space_group_name_Hall 'P 2ac 2ab'
_symmetry_space_group_name_H-M 'P 21 21 21'
_atom_sites_solution_hydrogens geom
_atom_sites_solution_primary direct
_atom_sites_solution_secondary difmap
_audit_creation_method SHELXL-97
_cell_angle_alpha 90.00
_cell_angle_beta 90.00
_cell_angle_gamma 90.00
_cell_formula_units_Z 4
_cell_length_a 7.4661(12)
_cell_length_b 11.4751(17)
_cell_length_c 28.238(4)
_cell_measurement_reflns_used 3673
_cell_measurement_temperature 115(2)
_cell_measurement_theta_max 24.82
_cell_measurement_theta_min 2.29
_cell_volume 2419.3(6)
_computing_cell_refinement 'Bruker SMART'
_computing_data_collection 'Bruker SMART'
_computing_data_reduction 'Bruker SAINT'
_computing_molecular_graphics 'Bruker SHELXTL'
_computing_publication_material 'Bruker SHELXTL'
_computing_structure_refinement 'SHELXL-97 (Sheldrick, 1997)'
_computing_structure_solution 'SHELXS-97 (Sheldrick, 1990)'
_diffrn_ambient_temperature 115(2)
_diffrn_measured_fraction_theta_full 0.999
_diffrn_measured_fraction_theta_max 0.999
_diffrn_measurement_device_type 'CCD area detector'
_diffrn_measurement_method 'phi and omega scans'
_diffrn_radiation_monochromator graphite
_diffrn_radiation_source 'fine-focus sealed tube'
_diffrn_radiation_type MoK\a
_diffrn_radiation_wavelength 0.71073
_diffrn_reflns_av_R_equivalents 0.0448
_diffrn_reflns_av_sigmaI/netI 0.0496
_diffrn_reflns_limit_h_max 8
_diffrn_reflns_limit_h_min -8
_diffrn_reflns_limit_k_max 11
_diffrn_reflns_limit_k_min -13
_diffrn_reflns_limit_l_max 33
_diffrn_reflns_limit_l_min -33
_diffrn_reflns_number 13220
_diffrn_reflns_theta_full 25.01
_diffrn_reflns_theta_max 25.01
_diffrn_reflns_theta_min 1.92
_exptl_absorpt_coefficient_mu 0.071
_exptl_absorpt_correction_T_max 1.000
_exptl_absorpt_correction_T_min 0.815
_exptl_absorpt_correction_type multi-scan
_exptl_absorpt_process_details 'SADABS v2.03; (Sheldrick)'
_exptl_crystal_colour colourless
_exptl_crystal_density_diffrn 1.207
_exptl_crystal_density_meas 0
_exptl_crystal_description plate
_exptl_crystal_F_000 952
_exptl_crystal_size_max 0.41
_exptl_crystal_size_mid 0.16
_exptl_crystal_size_min 0.04
_refine_diff_density_max 0.196
_refine_diff_density_min -0.150
_refine_diff_density_rms 0.035
_refine_ls_abs_structure_details 'Flack H D (1983), Acta Cryst. A39, 876-881'
_refine_ls_abs_structure_Flack 1(2)
_refine_ls_extinction_method none
_refine_ls_goodness_of_fit_ref 1.000
_refine_ls_hydrogen_treatment mixed
_refine_ls_matrix_type full
_refine_ls_number_parameters 350
_refine_ls_number_reflns 4251
_refine_ls_number_restraints 135
_refine_ls_restrained_S_all 0.989
_refine_ls_R_factor_all 0.0510
_refine_ls_R_factor_gt 0.0351
_refine_ls_shift/su_max 0.001
_refine_ls_shift/su_mean 0.000
_refine_ls_structure_factor_coef Fsqd
_refine_ls_weighting_details 'calc w=1/[\s^2^(Fo^2^)+(0.0436P)^2^+0.0000P] where P=(Fo^2^+2Fc^2^)/3'
_refine_ls_weighting_scheme calc
_refine_ls_wR_factor_gt 0.0745
_refine_ls_wR_factor_ref 0.0807
_reflns_number_gt 3486
_reflns_number_total 4251
_reflns_threshold_expression >2sigma(I)
_cod_data_source_file ja045780gsi20040722_054047.cif
_cod_data_source_block rjt0416m
_cod_database_code 4112974

loop_
_symmetry_equiv_pos_as_xyz
'x, y, z'
'-x+1/2, -y, z+1/2'
'-x, y+1/2, -z+1/2'
'x+1/2, -y+1/2, -z'

loop_
_atom_site_label
_atom_site_type_symbol
_atom_site_fract_x
_atom_site_fract_y
_atom_site_fract_z
_atom_site_U_iso_or_equiv
_atom_site_adp_type
_atom_site_occupancy
_atom_site_symmetry_multiplicity
_atom_site_calc_flag
_atom_site_refinement_flags
_atom_site_disorder_assembly
_atom_site_disorder_group
C1 C -0.1224(2) 0.33577(15) 0.84760(6) 0.0198(4) Uani 1 1 d . . .
H1 H -0.1628 0.2786 0.8231 0.024 Uiso 1 1 calc R . .
C2 C -0.2813(2) 0.38042(14) 0.87764(6) 0.0215(4) Uani 1 1 d . . .
H2 H -0.3645 0.4250 0.8566 0.026 Uiso 1 1 calc R . .
C3 C -0.3887(2) 0.28432(16) 0.90317(7) 0.0269(4) Uani 1 1 d . . .
H3A H -0.4908 0.2578 0.8835 0.032 Uiso 1 1 calc R . .
H3B H -0.3115 0.2166 0.9106 0.032 Uiso 1 1 calc R . .
C4 C -0.4544(2) 0.34340(16) 0.94850(7) 0.0278(4) Uani 1 1 d . . .
H4A H -0.4855 0.2851 0.9730 0.033 Uiso 1 1 calc R . .
H4B H -0.5602 0.3930 0.9422 0.033 Uiso 1 1 calc R . .
C5 C -0.2932(2) 0.41694(16) 0.96372(6) 0.0241(4) Uani 1 1 d . . .
H5A H -0.3317 0.4818 0.9845 0.029 Uiso 1 1 calc R . .
H5B H -0.2050 0.3686 0.9810 0.029 Uiso 1 1 calc R . .
C6 C -0.2120(2) 0.46393(15) 0.91781(6) 0.0202(4) Uani 1 1 d . . .
C7 C -0.1398(3) 0.62466(15) 0.86987(6) 0.0258(4) Uani 1 1 d . . .
H7A H -0.0868 0.7023 0.8760 0.031 Uiso 1 1 calc R . .
H7B H -0.2122 0.6289 0.8405 0.031 Uiso 1 1 calc R . .
C8 C 0.0086(2) 0.53153(15) 0.86501(6) 0.0222(4) Uani 1 1 d . . .
H8 H 0.1280 0.5700 0.8614 0.027 Uiso 1 1 calc R . .
C9 C -0.0016(2) 0.46660(14) 0.91390(6) 0.0189(4) Uani 1 1 d . . .
C10 C 0.0042(2) 0.28093(14) 0.88215(6) 0.0183(4) Uani 1 1 d . . .
C11 C -0.0201(3) 0.44111(15) 0.82464(6) 0.0240(4) Uani 1 1 d . B .
C12 C -0.1287(3) 0.48814(16) 0.78245(6) 0.0340(5) Uani 1 1 d . . .
H12A H -0.0761 0.5617 0.7716 0.051 Uiso 1 1 calc R . .
H12B H -0.2529 0.5014 0.7923 0.051 Uiso 1 1 calc R . .
H12C H -0.1261 0.4312 0.7566 0.051 Uiso 1 1 calc R . .
C13 C -0.4400(2) 0.62142(17) 0.90671(7) 0.0334(5) Uani 1 1 d . . .
H13A H -0.4488 0.7062 0.9032 0.050 Uiso 1 1 calc R . .
H13B H -0.5030 0.5972 0.9355 0.050 Uiso 1 1 calc R . .
H13C H -0.4945 0.5834 0.8792 0.050 Uiso 1 1 calc R . .
C14 C 0.0888(2) 0.53345(15) 0.95417(6) 0.0191(4) Uani 1 1 d . . .
C15 C 0.1450(2) 0.47623(15) 0.99511(6) 0.0222(4) Uani 1 1 d . . .
H15 H 0.1240 0.3951 0.9987 0.027 Uiso 1 1 calc R . .
C16 C 0.2314(2) 0.53799(16) 1.03052(6) 0.0267(4) Uani 1 1 d . . .
H16 H 0.2718 0.4995 1.0583 0.032 Uiso 1 1 calc R . .
C17 C 0.2582(2) 0.65618(16) 1.02491(6) 0.0266(4) Uani 1 1 d . . .
H17 H 0.3163 0.7012 1.0486 0.032 Uiso 1 1 calc R . .
C18 C 0.1971(2) 0.70670(16) 0.98338(6) 0.0263(4) Uani 1 1 d . . .
H18 H 0.2138 0.7882 0.9795 0.032 Uiso 1 1 calc R . .
C19 C 0.0567(2) 0.15553(15) 0.88141(6) 0.0183(4) Uani 1 1 d . . .
C20 C 0.1966(2) 0.11630(14) 0.91027(6) 0.0214(4) Uani 1 1 d . . .
H20 H 0.2592 0.1703 0.9297 0.026 Uiso 1 1 calc R . .
C21 C 0.2452(2) 0.00004(15) 0.91099(6) 0.0253(4) Uani 1 1 d . . .
H21 H 0.3414 -0.0249 0.9305 0.030 Uiso 1 1 calc R . .
C22 C 0.1542(3) -0.08038(16) 0.88338(6) 0.0265(4) Uani 1 1 d . . .
H22 H 0.1867 -0.1604 0.8842 0.032 Uiso 1 1 calc R . .
C23 C 0.0153(3) -0.04310(15) 0.85447(6) 0.0264(4) Uani 1 1 d . . .
H23 H -0.0478 -0.0978 0.8355 0.032 Uiso 1 1 calc R . .
C24 C -0.0318(2) 0.07367(15) 0.85316(6) 0.0233(4) Uani 1 1 d . . .
H24 H -0.1256 0.0985 0.8328 0.028 Uiso 1 1 calc R . .
C25 C 0.1666(3) 0.40433(16) 0.80606(6) 0.0301(5) Uani 1 1 d D . .
H25A H 0.2436 0.3849 0.8335 0.036 Uiso 1 1 calc R A 1
H25B H 0.2215 0.4716 0.7896 0.036 Uiso 1 1 calc R A 1
C26 C 0.1645(6) 0.2990(8) 0.7718(4) 0.0276(12) Uani 0.702(3) 1 d PDU B 1
H26A H 0.1483 0.2259 0.7899 0.033 Uiso 0.702(3) 1 calc PR B 1
H26B H 0.0632 0.3066 0.7493 0.033 Uiso 0.702(3) 1 calc PR B 1
C27 C 0.3402(4) 0.2948(3) 0.74459(11) 0.0293(7) Uani 0.702(3) 1 d PDU B 1
H27 H 0.3573 0.3533 0.7212 0.035 Uiso 0.702(3) 1 calc PR B 1
C28 C 0.4721(4) 0.2186(3) 0.74979(11) 0.0290(7) Uani 0.702(3) 1 d PDU B 1
C29 C 0.6383(10) 0.2263(11) 0.7192(4) 0.0423(16) Uani 0.702(3) 1 d PDU B 1
H29A H 0.6363 0.2993 0.7012 0.063 Uiso 0.702(3) 1 calc PR B 1
H29B H 0.6411 0.1603 0.6972 0.063 Uiso 0.702(3) 1 calc PR B 1
H29C H 0.7450 0.2244 0.7394 0.063 Uiso 0.702(3) 1 calc PR B 1
C30 C 0.4713(4) 0.1192(3) 0.78478(10) 0.0379(8) Uani 0.702(3) 1 d PDU B 1
H30A H 0.3566 0.1180 0.8017 0.057 Uiso 0.702(3) 1 calc PR B 1
H30B H 0.5690 0.1298 0.8075 0.057 Uiso 0.702(3) 1 calc PR B 1
H30C H 0.4876 0.0454 0.7679 0.057 Uiso 0.702(3) 1 calc PR B 1
C26A C 0.1914(15) 0.298(2) 0.7729(10) 0.028(2) Uani 0.298(3) 1 d PDU B 2
H26C H 0.1148 0.2346 0.7850 0.033 Uiso 0.298(3) 1 calc PR B 2
H26D H 0.1440 0.3202 0.7414 0.033 Uiso 0.298(3) 1 calc PR B 2
C27A C 0.3791(11) 0.2487(7) 0.7656(3) 0.0311(15) Uani 0.298(3) 1 d PDU B 2
H27A H 0.4208 0.1918 0.7874 0.037 Uiso 0.298(3) 1 calc PR B 2
C28A C 0.4875(8) 0.2802(6) 0.7306(2) 0.0313(15) Uani 0.298(3) 1 d PDU B 2
C29A C 0.4460(10) 0.3784(7) 0.6972(3) 0.050(2) Uani 0.298(3) 1 d PDU B 2
H29D H 0.3429 0.4224 0.7091 0.074 Uiso 0.298(3) 1 calc PR B 2
H29E H 0.4180 0.3467 0.6659 0.074 Uiso 0.298(3) 1 calc PR B 2
H29F H 0.5501 0.4301 0.6949 0.074 Uiso 0.298(3) 1 calc PR B 2
C30A C 0.663(2) 0.217(3) 0.7224(9) 0.041(3) Uani 0.298(3) 1 d PDU B 2
H30D H 0.6826 0.1610 0.7481 0.061 Uiso 0.298(3) 1 calc PR B 2
H30E H 0.7610 0.2737 0.7219 0.061 Uiso 0.298(3) 1 calc PR B 2
H30F H 0.6578 0.1758 0.6921 0.061 Uiso 0.298(3) 1 calc PR B 2
N1 N 0.06803(18) 0.34722(12) 0.91483(5) 0.0187(3) Uani 1 1 d . . .
N2 N -0.25132(19) 0.58772(12) 0.91007(5) 0.0228(3) Uani 1 1 d . . .
N3 N 0.11612(19) 0.64871(12) 0.94831(5) 0.0235(3) Uani 1 1 d . . .

loop_
_atom_site_aniso_label
_atom_site_aniso_U_11
_atom_site_aniso_U_22
_atom_site_aniso_U_33
_atom_site_aniso_U_23
_atom_site_aniso_U_13
_atom_site_aniso_U_12
C1 0.0171(9) 0.0216(10) 0.0208(9) -0.0023(7) 0.0011(7) -0.0022(7)
C2 0.0164(9) 0.0228(10) 0.0253(9) -0.0008(8) -0.0029(7) 0.0005(7)
C3 0.0177(10) 0.0273(11) 0.0356(10) -0.0041(9) 0.0016(8) -0.0032(8)
C4 0.0176(10) 0.0322(11) 0.0336(10) -0.0021(9) 0.0036(8) -0.0015(8)
C5 0.0176(10) 0.0288(10) 0.0259(9) -0.0028(8) 0.0025(8) 0.0005(8)
C6 0.0161(9) 0.0203(9) 0.0242(9) -0.0016(8) -0.0004(7) 0.0002(7)
C7 0.0322(11) 0.0201(10) 0.0251(9) -0.0001(8) -0.0031(8) 0.0004(8)
C8 0.0220(10) 0.0192(10) 0.0254(9) -0.0004(8) 0.0030(8) -0.0017(8)
C9 0.0159(9) 0.0168(9) 0.0239(9) -0.0028(8) 0.0002(8) -0.0010(7)
C10 0.0141(9) 0.0193(10) 0.0215(9) -0.0017(8) 0.0053(8) -0.0031(7)
C11 0.0295(11) 0.0193(10) 0.0233(9) 0.0003(8) 0.0037(8) -0.0017(8)
C12 0.0510(14) 0.0269(11) 0.0241(10) 0.0017(9) -0.0006(10) 0.0014(10)
C13 0.0234(10) 0.0312(12) 0.0455(12) -0.0080(10) -0.0068(9) 0.0066(8)
C14 0.0104(9) 0.0215(10) 0.0253(10) -0.0047(8) 0.0045(7) 0.0003(7)
C15 0.0183(10) 0.0225(10) 0.0257(9) -0.0032(8) 0.0007(8) -0.0017(8)
C16 0.0245(11) 0.0307(11) 0.0249(9) -0.0042(8) -0.0039(8) 0.0020(8)
C17 0.0211(10) 0.0286(11) 0.0301(10) -0.0110(9) -0.0012(8) -0.0025(8)
C18 0.0223(10) 0.0204(10) 0.0361(10) -0.0063(9) 0.0023(9) -0.0023(8)
C19 0.0156(9) 0.0192(9) 0.0203(9) -0.0007(8) 0.0045(7) -0.0014(7)
C20 0.0184(9) 0.0210(10) 0.0249(9) -0.0016(8) 0.0000(8) -0.0034(7)
C21 0.0224(10) 0.0259(10) 0.0276(10) -0.0007(8) -0.0003(8) 0.0020(8)
C22 0.0300(11) 0.0188(9) 0.0308(9) -0.0005(8) 0.0051(9) 0.0043(8)
C23 0.0325(11) 0.0188(10) 0.0278(10) -0.0036(8) -0.0010(9) -0.0026(8)
C24 0.0233(10) 0.0238(11) 0.0229(9) -0.0019(8) -0.0006(8) -0.0008(8)
C25 0.0320(11) 0.0263(10) 0.0319(10) -0.0040(9) 0.0133(9) -0.0074(9)
C26 0.026(2) 0.027(2) 0.030(2) -0.0031(19) 0.009(2) 0.001(2)
C27 0.0289(17) 0.0291(17) 0.0299(16) -0.0036(13) 0.0087(14) -0.0013(12)
C28 0.0229(16) 0.0349(19) 0.0292(17) -0.0138(13) 0.0015(13) -0.0033(14)
C29 0.023(2) 0.051(4) 0.053(4) -0.019(3) 0.004(2) 0.000(2)
C30 0.0292(17) 0.0422(19) 0.0424(17) -0.0076(13) -0.0101(14) 0.0068(13)
C26A 0.028(4) 0.028(5) 0.028(5) -0.004(4) 0.004(4) -0.010(4)
C27A 0.034(3) 0.027(4) 0.033(3) -0.003(3) 0.001(3) -0.004(3)
C28A 0.020(3) 0.038(4) 0.036(3) -0.004(3) -0.003(3) -0.006(3)
C29A 0.032(4) 0.068(5) 0.049(4) 0.022(4) 0.009(3) -0.001(3)
C30A 0.042(7) 0.048(7) 0.032(6) -0.011(6) 0.009(5) 0.005(5)
N1 0.0132(7) 0.0181(8) 0.0247(8) -0.0024(7) 0.0016(6) -0.0009(6)
N2 0.0179(7) 0.0206(8) 0.0301(8) -0.0012(7) -0.0007(7) 0.0045(6)
N3 0.0204(8) 0.0199(8) 0.0303(8) -0.0057(7) 0.0006(7) -0.0009(6)

loop_
_atom_type_symbol
_atom_type_description
_atom_type_scat_dispersion_real
_atom_type_scat_dispersion_imag
_atom_type_scat_source
C C 0.0033 0.0016 'International Tables Vol C Tables 4.2.6.8 and 6.1.1.4'
H H 0.0000 0.0000 'International Tables Vol C Tables 4.2.6.8 and 6.1.1.4'
N N 0.0061 0.0033 'International Tables Vol C Tables 4.2.6.8 and 6.1.1.4'

loop_
_geom_angle_atom_site_label_1
_geom_angle_atom_site_label_2
_geom_angle_atom_site_label_3
_geom_angle
C10 C1 C2 105.45(13)
C10 C1 C11 106.60(14)
C2 C1 C11 110.16(14)
C10 C1 H1 111.5
C2 C1 H1 111.5
C11 C1 H1 111.5
C3 C2 C1 114.74(14)
C3 C2 C6 105.64(13)
C1 C2 C6 110.19(13)
C3 C2 H2 108.7
C1 C2 H2 108.7
C6 C2 H2 108.7
C4 C3 C2 103.94(14)
C4 C3 H3A 111.0
C2 C3 H3A 111.0
C4 C3 H3B 111.0
C2 C3 H3B 111.0
H3A C3 H3B 109.0
C3 C4 C5 103.15(14)
C3 C4 H4A 111.1
C5 C4 H4A 111.1
C3 C4 H4B 111.1
C5 C4 H4B 111.1
H4A C4 H4B 109.1
C6 C5 C4 105.53(14)
C6 C5 H5A 110.6
C4 C5 H5A 110.6
C6 C5 H5B 110.6
C4 C5 H5B 110.6
H5A C5 H5B 108.8
N2 C6 C5 112.86(14)
N2 C6 C2 114.63(13)
C5 C6 C2 105.44(13)
N2 C6 C9 99.80(13)
C5 C6 C9 117.49(14)
C2 C6 C9 106.83(13)
N2 C7 C8 105.98(13)
N2 C7 H7A 110.5
C8 C7 H7A 110.5
N2 C7 H7B 110.5
C8 C7 H7B 110.5
H7A C7 H7B 108.7
C7 C8 C11 115.29(15)
C7 C8 C9 102.43(13)
C11 C8 C9 108.71(13)
C7 C8 H8 110.0
C11 C8 H8 110.0
C9 C8 H8 110.0
N1 C9 C14 107.40(14)
N1 C9 C8 116.23(13)
C14 C9 C8 113.22(13)
N1 C9 C6 109.54(13)
C14 C9 C6 113.46(14)
C8 C9 C6 96.84(13)
N1 C10 C19 118.88(15)
N1 C10 C1 116.90(15)
C19 C10 C1 124.20(15)
C12 C11 C25 107.90(15)
C12 C11 C8 113.95(14)
C25 C11 C8 107.81(15)
C12 C11 C1 109.50(15)
C25 C11 C1 111.59(14)
C8 C11 C1 106.14(13)
C11 C12 H12A 109.5
C11 C12 H12B 109.5
H12A C12 H12B 109.5
C11 C12 H12C 109.5
H12A C12 H12C 109.5
H12B C12 H12C 109.5
N2 C13 H13A 109.5
N2 C13 H13B 109.5
H13A C13 H13B 109.5
N2 C13 H13C 109.5
H13A C13 H13C 109.5
H13B C13 H13C 109.5
N3 C14 C15 121.21(16)
N3 C14 C9 117.89(15)
C15 C14 C9 120.88(15)
C16 C15 C14 119.86(17)
C16 C15 H15 120.1
C14 C15 H15 120.1
C17 C16 C15 119.17(17)
C17 C16 H16 120.4
C15 C16 H16 120.4
C16 C17 C18 117.43(17)
C16 C17 H17 121.3
C18 C17 H17 121.3
N3 C18 C17 124.57(16)
N3 C18 H18 117.7
C17 C18 H18 117.7
C24 C19 C20 117.97(16)
C24 C19 C10 122.14(16)
C20 C19 C10 119.88(15)
C21 C20 C19 120.98(16)
C21 C20 H20 119.5
C19 C20 H20 119.5
C20 C21 C22 120.38(17)
C20 C21 H21 119.8
C22 C21 H21 119.8
C21 C22 C23 119.47(17)
C21 C22 H22 120.3
C23 C22 H22 120.3
C24 C23 C22 120.24(17)
C24 C23 H23 119.9
C22 C23 H23 119.9
C23 C24 C19 120.95(17)
C23 C24 H24 119.5
C19 C24 H24 119.5
C26A C25 C11 121.8(4)
C11 C25 C26 114.5(2)
C26A C25 H25A 103.1
C11 C25 H25A 108.6
C26 C25 H25A 108.6
C26A C25 H25B 106.2
C11 C25 H25B 108.6
C26 C25 H25B 108.6
H25A C25 H25B 107.6
C27 C26 C25 109.4(4)
C27 C26 H26A 109.8
C25 C26 H26A 109.8
C27 C26 H26B 109.8
C25 C26 H26B 109.8
H26A C26 H26B 108.2
C28 C27 C26 127.3(6)
C28 C27 H27 116.3
C26 C27 H27 116.3
C27 C28 C30 124.6(3)
C27 C28 C29 120.5(4)
C30 C28 C29 114.9(4)
C27A C26A C25 119.0(8)
C27A C26A H26C 107.6
C25 C26A H26C 107.6
C27A C26A H26D 107.6
C25 C26A H26D 107.6
H26C C26A H26D 107.0
C28A C27A C26A 124.0(15)
C28A C27A H27A 118.0
C26A C27A H27A 118.0
C27A C28A C29A 123.1(7)
C27A C28A C30A 120.7(11)
C29A C28A C30A 116.2(11)
C28A C29A H29D 109.5
C28A C29A H29E 109.5
H29D C29A H29E 109.5
C28A C29A H29F 109.5
H29D C29A H29F 109.5
H29E C29A H29F 109.5
C28A C30A H30D 109.5
C28A C30A H30E 109.5
H30D C30A H30E 109.5
C28A C30A H30F 109.5
H30D C30A H30F 109.5
H30E C30A H30F 109.5
C10 N1 C9 114.10(14)
C13 N2 C6 117.25(14)
C13 N2 C7 114.76(15)
C6 N2 C7 106.32(13)
C18 N3 C14 117.74(15)

loop_
_geom_bond_atom_site_label_1
_geom_bond_atom_site_label_2
_geom_bond_distance
C1 C10 1.497(2)
C1 C2 1.546(2)
C1 C11 1.570(2)
C1 H1 1.0000
C2 C3 1.542(2)
C2 C6 1.573(2)
C2 H2 1.0000
C3 C4 1.529(3)
C3 H3A 0.9900
C3 H3B 0.9900
C4 C5 1.531(2)
C4 H4A 0.9900
C4 H4B 0.9900
C5 C6 1.529(2)
C5 H5A 0.9900
C5 H5B 0.9900
C6 N2 1.467(2)
C6 C9 1.575(2)
C7 N2 1.470(2)
C7 C8 1.545(2)
C7 H7A 0.9900
C7 H7B 0.9900
C8 C11 1.556(2)
C8 C9 1.571(2)
C8 H8 1.0000
C9 N1 1.466(2)
C9 C14 1.529(2)
C10 N1 1.287(2)
C10 C19 1.491(2)
C11 C12 1.539(3)
C11 C25 1.548(3)
C12 H12A 0.9800
C12 H12B 0.9800
C12 H12C 0.9800
C13 N2 1.464(2)
C13 H13A 0.9800
C13 H13B 0.9800
C13 H13C 0.9800
C14 N3 1.348(2)
C14 C15 1.394(2)
C15 C16 1.385(2)
C15 H15 0.9500
C16 C17 1.380(3)
C16 H16 0.9500
C17 C18 1.386(3)
C17 H17 0.9500
C18 N3 1.337(2)
C18 H18 0.9500
C19 C24 1.398(2)
C19 C20 1.399(2)
C20 C21 1.383(2)
C20 H20 0.9500
C21 C22 1.386(3)
C21 H21 0.9500
C22 C23 1.387(3)
C22 H22 0.9500
C23 C24 1.386(2)
C23 H23 0.9500
C24 H24 0.9500
C25 C26A 1.547(7)
C25 C26 1.549(4)
C25 H25A 0.9900
C25 H25B 0.9900
C26 C27 1.521(6)
C26 H26A 0.9900
C26 H26B 0.9900
C27 C28 1.325(4)
C27 H27 0.9500
C28 C30 1.509(4)
C28 C29 1.515(6)
C29 H29A 0.9800
C29 H29B 0.9800
C29 H29C 0.9800
C30 H30A 0.9800
C30 H30B 0.9800
C30 H30C 0.9800
C26A C27A 1.526(9)
C26A H26C 0.9900
C26A H26D 0.9900
C27A C28A 1.327(7)
C27A H27A 0.9500
C28A C29A 1.501(6)
C28A C30A 1.512(7)
C29A H29D 0.9800
C29A H29E 0.9800
C29A H29F 0.9800
C30A H30D 0.9800
C30A H30E 0.9800
C30A H30F 0.9800

loop_
_geom_torsion_atom_site_label_1
_geom_torsion_atom_site_label_2
_geom_torsion_atom_site_label_3
_geom_torsion_atom_site_label_4
_geom_torsion
C10 C1 C2 C3 -63.65(18)
C11 C1 C2 C3 -178.32(14)
C10 C1 C2 C6 55.40(17)
C11 C1 C2 C6 -59.26(17)
C1 C2 C3 C4 148.48(15)
C6 C2 C3 C4 26.91(17)
C2 C3 C4 C5 -39.81(18)
C3 C4 C5 C6 37.82(18)
C4 C5 C6 N2 105.05(16)
C4 C5 C6 C2 -20.79(17)
C4 C5 C6 C9 -139.63(15)
C3 C2 C6 N2 -128.58(15)
C1 C2 C6 N2 106.96(16)
C3 C2 C6 C5 -3.82(17)
C1 C2 C6 C5 -128.29(15)
C3 C2 C6 C9 121.89(15)
C1 C2 C6 C9 -2.57(18)
N2 C7 C8 C11 101.79(16)
N2 C7 C8 C9 -16.08(16)
C7 C8 C9 N1 156.61(14)
C11 C8 C9 N1 34.16(19)
C7 C8 C9 C14 -78.35(17)
C11 C8 C9 C14 159.20(14)
C7 C8 C9 C6 40.85(15)
C11 C8 C9 C6 -81.61(15)
N2 C6 C9 N1 -173.09(12)
C5 C6 C9 N1 64.61(19)
C2 C6 C9 N1 -53.48(17)
N2 C6 C9 C14 66.91(16)
C5 C6 C9 C14 -55.4(2)
C2 C6 C9 C14 -173.48(13)
N2 C6 C9 C8 -52.10(14)
C5 C6 C9 C8 -174.40(14)
C2 C6 C9 C8 67.51(14)
C2 C1 C10 N1 -60.33(18)
C11 C1 C10 N1 56.77(18)
C2 C1 C10 C19 118.41(16)
C11 C1 C10 C19 -124.49(16)
C7 C8 C11 C12 28.7(2)
C9 C8 C11 C12 143.00(16)
C7 C8 C11 C25 148.44(15)
C9 C8 C11 C25 -97.27(16)
C7 C8 C11 C1 -91.87(17)
C9 C8 C11 C1 22.42(18)
C10 C1 C11 C12 169.84(14)
C2 C1 C11 C12 -76.23(17)
C10 C1 C11 C25 50.45(18)
C2 C1 C11 C25 164.38(14)
C10 C1 C11 C8 -66.74(17)
C2 C1 C11 C8 47.19(18)
N1 C9 C14 N3 149.35(14)
C8 C9 C14 N3 19.7(2)
C6 C9 C14 N3 -89.45(18)
N1 C9 C14 C15 -29.1(2)
C8 C9 C14 C15 -158.82(15)
C6 C9 C14 C15 92.06(19)
N3 C14 C15 C16 -0.4(3)
C9 C14 C15 C16 178.07(15)
C14 C15 C16 C17 1.0(3)
C15 C16 C17 C18 -0.4(3)
C16 C17 C18 N3 -0.8(3)
N1 C10 C19 C24 167.49(16)
C1 C10 C19 C24 -11.2(2)
N1 C10 C19 C20 -11.4(2)
C1 C10 C19 C20 169.92(15)
C24 C19 C20 C21 -0.3(2)
C10 C19 C20 C21 178.57(16)
C19 C20 C21 C22 -0.7(3)
C20 C21 C22 C23 0.8(3)
C21 C22 C23 C24 0.1(3)
C22 C23 C24 C19 -1.2(3)
C20 C19 C24 C23 1.3(3)
C10 C19 C24 C23 -177.55(16)
C12 C11 C25 C26A -68.8(16)
C8 C11 C25 C26A 167.7(16)
C1 C11 C25 C26A 51.5(16)
C12 C11 C25 C26 -66.6(6)
C8 C11 C25 C26 169.9(6)
C1 C11 C25 C26 53.7(6)
C11 C25 C26 C27 162.6(5)
C25 C26 C27 C28 108.4(7)
C26 C27 C28 C30 0.0(5)
C26 C27 C28 C29 179.3(7)
C11 C25 C26A C27A -165.2(15)
C25 C26A C27A C28A -93(2)
C26A C27A C28A C29A 7.1(12)
C26A C27A C28A C30A -172.8(17)
C19 C10 N1 C9 -176.24(14)
C1 C10 N1 C9 2.6(2)
C14 C9 N1 C10 -179.23(13)
C8 C9 N1 C10 -51.28(19)
C6 C9 N1 C10 57.13(18)
C5 C6 N2 C13 -59.9(2)
C2 C6 N2 C13 60.9(2)
C9 C6 N2 C13 174.60(15)
C5 C6 N2 C7 170.22(14)
C2 C6 N2 C7 -69.05(17)
C9 C6 N2 C7 44.68(15)
C8 C7 N2 C13 -149.41(15)
C8 C7 N2 C6 -18.07(17)
C17 C18 N3 C14 1.4(3)
C15 C14 N3 C18 -0.8(2)
C9 C14 N3 C18 -179.28(15)
